data_9016639
loop_
_publ_author_name
'Bindi, L.'
'Moelo, Y.'
'Leone, P.'
'Suchaud, M.'

_publ_section_title
;
 Stoichiometric arsenopyrite, FeAsS, from La Roche-Balue Quarry,
 Loire-Atlantique, France: Crystal structure and Mossbauer study
;
_journal_name_full 'The Canadian Mineralogist'
_journal_page_first 471
_journal_page_last 479
_journal_paper_doi 10.3749/canmin.50.2.471
_journal_volume 50
_journal_year 2012
_chemical_compound_source 'La Roche-Balue Quarry, Loire-Atlantique, France'
_chemical_formula_sum 'As Fe S'
_chemical_name_mineral Arsenopyrite
_space_group_IT_number 14
_symmetry_space_group_name_Hall '-P 2ybc'
_symmetry_space_group_name_H-M 'P 1 21/c 1'
_cell_angle_alpha 90
_cell_angle_beta 111.721
_cell_angle_gamma 90
_cell_length_a 5.7612
_cell_length_b 5.6841
_cell_length_c 5.7674
_cell_formula_units_Z 4
_cell_volume 175.456
_database_code_amcsd 0019195
_exptl_crystal_density_diffrn 6.164
_cod_original_formula_sum 'Fe As S'
_cod_database_code 9016639

loop_
_space_group_symop_operation_xyz
x,y,z
x,1/2-y,1/2+z
-x,1/2+y,1/2-z
-x,-y,-z

loop_
_atom_site_aniso_label
_atom_site_aniso_U_11
_atom_site_aniso_U_22
_atom_site_aniso_U_33
_atom_site_aniso_U_12
_atom_site_aniso_U_13
_atom_site_aniso_U_23
Fe 0.01550 0.01520 0.01590 0.00040 0.00590 0.00030
As 0.01580 0.01580 0.01620 0.00020 0.00600 -0.00020
S 0.01770 0.01880 0.02010 -0.00040 0.00720 0.00010

loop_
_atom_site_label
_atom_site_fract_x
_atom_site_fract_y
_atom_site_fract_z
_atom_site_U_iso_or_equiv
Fe 0.28353 -0.00643 0.29429 0.01550
As 0.14746 0.13055 0.86937 0.01590
S 0.65510 0.13110 0.32110 0.01880

loop_
_cod_related_entry_id
_cod_related_entry_database
_cod_related_entry_code
1 AMCSD 0019195
